data_4503804
loop_
_publ_author_name
'Rohl, Andrew L.'
'Moret, Massimo'
'Kaminsky, Werner'
'Claborn, Kacey'
'McKinnon, Joshua J.'
'Kahr, Bart'

_publ_section_title
;
 Hirshfeld Surfaces Identify Inadequacies in Computations of
 Intermolecular Interactions in Crystals: Pentamorphic
 1,8-Dihydroxyanthraquinone
;
_journal_issue 12
_journal_name_full 'Crystal Growth &amp; Design'
_journal_page_first 4517
_journal_paper_doi 10.1021/cg8005212
_journal_volume 8
_journal_year 2008
_chemical_formula_sum 'C14 H8 O4'
_chemical_formula_weight 240.20
_chemical_name_common dihyanthraquin_P41_RT-Polymorph1
_chemical_name_systematic dihyanthraquin_P41_RT-Polymorph1
_space_group_IT_number 76
_symmetry_cell_setting tetragonal
_symmetry_Int_Tables_number 76
_symmetry_space_group_name_Hall 'P 4w'
_symmetry_space_group_name_H-M 'P 41'
_atom_sites_solution_hydrogens geom
_atom_sites_solution_primary direct
_atom_sites_solution_secondary difmap
_audit_creation_method SHELXL-97
_cell_angle_alpha 90.00
_cell_angle_beta 90.00
_cell_angle_gamma 90.00
_cell_formula_units_Z 4
_cell_length_a 5.746(3)
_cell_length_b 5.746(3)
_cell_length_c 31.39(5)
_cell_measurement_reflns_used 193
_cell_measurement_temperature 293(2)
_cell_measurement_theta_max 20
_cell_measurement_theta_min 3
_cell_volume 1036.4(18)
_computing_cell_refinement 'HKL Scalepack (Otwinowski & Minor 1997)'
_computing_data_collection KappaCCD
_computing_data_reduction DENZO
_computing_molecular_graphics 'maXus, Zortep'
_computing_publication_material 'SHELXL-97 (Sheldrick, 1997)'
_computing_structure_refinement 'SHELXL-97 (Sheldrick, 1997)'
_computing_structure_solution SIR97
_diffrn_ambient_temperature 293(2)
_diffrn_measured_fraction_theta_full 0.900
_diffrn_measured_fraction_theta_max 0.885
_diffrn_measurement_device_type 'Nonius KappaCCD'
_diffrn_measurement_method '\f and \w scans'
_diffrn_radiation_monochromator graphite
_diffrn_radiation_source 'fine-focus sealed tube'
_diffrn_radiation_type MoK\a
_diffrn_radiation_wavelength 0.71073
_diffrn_reflns_av_R_equivalents 0.0000
_diffrn_reflns_av_sigmaI/netI 0.0652
_diffrn_reflns_limit_h_max 6
_diffrn_reflns_limit_h_min -6
_diffrn_reflns_limit_k_max 4
_diffrn_reflns_limit_k_min -4
_diffrn_reflns_limit_l_max 31
_diffrn_reflns_limit_l_min -36
_diffrn_reflns_number 1466
_diffrn_reflns_theta_full 25.00
_diffrn_reflns_theta_max 25.30
_diffrn_reflns_theta_min 3.60
_exptl_absorpt_coefficient_mu 0.114
_exptl_absorpt_correction_T_max 0.9918
_exptl_absorpt_correction_T_min 0.9746
_exptl_absorpt_correction_type multi-scan
_exptl_absorpt_process_details HKL2000
_exptl_crystal_colour orange
_exptl_crystal_colour_lustre clear
_exptl_crystal_density_diffrn 1.539
_exptl_crystal_density_method 'not measured'
_exptl_crystal_description plate
_exptl_crystal_F_000 496
_exptl_crystal_size_max 0.22
_exptl_crystal_size_mid 0.12
_exptl_crystal_size_min 0.07
_refine_diff_density_max 0.154
_refine_diff_density_min -0.177
_refine_diff_density_rms 0.040
_refine_ls_abs_structure_details 'Flack H D (1983), Acta Cryst. A39, 876-881'
_refine_ls_abs_structure_Flack 3(3)
_refine_ls_extinction_method none
_refine_ls_goodness_of_fit_ref 1.139
_refine_ls_hydrogen_treatment constr
_refine_ls_matrix_type full
_refine_ls_number_parameters 165
_refine_ls_number_reflns 1466
_refine_ls_number_restraints 1
_refine_ls_restrained_S_all 1.138
_refine_ls_R_factor_all 0.1272
_refine_ls_R_factor_gt 0.0647
_refine_ls_shift/su_max 0.017
_refine_ls_shift/su_mean 0.001
_refine_ls_structure_factor_coef Fsqd
_refine_ls_weighting_details 'calc w=1/[\s^2^(Fo^2^)+(0.1000P)^2^+0.0000P] where P=(Fo^2^+2Fc^2^)/3'
_refine_ls_weighting_scheme calc
_refine_ls_wR_factor_gt 0.1622
_refine_ls_wR_factor_ref 0.1962
_reflns_number_gt 804
_reflns_number_total 1466
_reflns_threshold_expression >2sigma(I)
_cod_data_source_file cg8005212_si_002.cif
_cod_data_source_block shelxl
_cod_depositor_comments
;
The following automatic conversions were performed:

'_symmetry_cell_setting' value 'Tetragonal' changed to 'tetragonal'
according to /home/saulius/struct/CIF-dictionaries/cif_core.dic
dictionary named 'cif_core.dic' version 2.4.1 from 2010-06-29.

Automatic conversion script
Id: cif_fix_values 1715 2011-07-08 13:25:40Z adriana 
;
_cod_database_code 4503804

loop_
_symmetry_equiv_pos_as_xyz
'x, y, z'
'-x, -y, z+1/2'
'-y, x, z+1/4'
'y, -x, z+3/4'

loop_
_atom_site_label
_atom_site_type_symbol
_atom_site_fract_x
_atom_site_fract_y
_atom_site_fract_z
_atom_site_U_iso_or_equiv
_atom_site_adp_type
_atom_site_occupancy
_atom_site_symmetry_multiplicity
_atom_site_calc_flag
_atom_site_refinement_flags
O1 O 0.6563(11) -0.2386(10) 0.50130(19) 0.0928(17) Uani 1 1 d .
H1 H 0.5972 -0.2442 0.5251 0.139 Uiso 1 1 calc R
O2 O 1.1548(10) 0.6157(10) 0.5596(3) 0.110(2) Uani 1 1 d .
O3 O 0.4820(8) -0.0260(9) 0.5646(2) 0.0780(13) Uani 1 1 d .
C4 C 0.8161(10) 0.1126(12) 0.5307(2) 0.0604(17) Uani 1 1 d .
C5 C 0.4625(14) 0.3217(14) 0.6258(2) 0.076(2) Uani 1 1 d .
O6 O 0.2898(10) 0.1693(10) 0.6274(2) 0.0987(18) Uani 1 1 d .
H6 H 0.3274 0.0509 0.6146 0.148 Uiso 1 1 calc R
C7 C 1.0005(13) 0.4698(14) 0.5616(4) 0.076(2) Uani 1 1 d .
C8 C 0.8184(14) -0.0700(14) 0.5004(2) 0.081(2) Uani 1 1 d .
C9 C 0.8210(12) 0.4758(11) 0.5941(2) 0.0684(19) Uani 1 1 d .
C10 C 0.4740(18) 0.4982(19) 0.6561(3) 0.101(3) Uani 1 1 d .
H10 H 0.3632 0.5067 0.6776 0.122 Uiso 1 1 calc R
C11 C 0.9961(12) 0.2813(12) 0.5283(2) 0.0680(18) Uani 1 1 d .
C12 C 0.6422(11) 0.3103(11) 0.5948(2) 0.0593(18) Uani 1 1 d .
C13 C 0.6388(11) 0.1243(11) 0.5626(3) 0.0572(14) Uani 1 1 d .
C14 C 0.9855(18) -0.0807(17) 0.4696(3) 0.098(3) Uani 1 1 d .
H14 H 0.9847 -0.2019 0.4499 0.118 Uiso 1 1 calc R
C15 C 1.1498(18) 0.083(2) 0.4676(3) 0.104(3) Uani 1 1 d .
H15 H 1.2605 0.0742 0.4461 0.124 Uiso 1 1 calc R
C16 C 0.8179(17) 0.6473(14) 0.6251(4) 0.094(3) Uani 1 1 d .
H16 H 0.9375 0.7564 0.6256 0.112 Uiso 1 1 calc R
C17 C 1.1622(13) 0.2705(17) 0.4976(4) 0.092(3) Uani 1 1 d .
H17 H 1.2799 0.3812 0.4960 0.110 Uiso 1 1 calc R
C18 C 0.652(2) 0.6620(18) 0.6540(4) 0.111(3) Uani 1 1 d .
H18 H 0.6537 0.7844 0.6733 0.133 Uiso 1 1 calc R

loop_
_atom_site_aniso_label
_atom_site_aniso_U_11
_atom_site_aniso_U_22
_atom_site_aniso_U_33
_atom_site_aniso_U_23
_atom_site_aniso_U_13
_atom_site_aniso_U_12
O1 0.111(4) 0.077(4) 0.091(4) -0.016(3) -0.015(3) -0.012(3)
O2 0.081(4) 0.103(4) 0.146(5) 0.014(4) -0.024(4) -0.049(4)
O3 0.071(3) 0.074(3) 0.089(3) -0.003(2) -0.005(2) -0.026(2)
C4 0.051(4) 0.067(5) 0.064(4) 0.004(4) -0.004(3) -0.004(4)
C5 0.082(6) 0.085(6) 0.061(5) -0.001(4) -0.005(4) 0.006(5)
O6 0.083(4) 0.114(5) 0.099(5) 0.015(4) 0.015(3) -0.011(4)
C7 0.053(5) 0.076(5) 0.100(5) 0.017(5) -0.018(4) -0.017(4)
C8 0.092(6) 0.086(6) 0.065(5) 0.001(4) 0.011(5) 0.011(5)
C9 0.072(5) 0.056(4) 0.078(5) -0.001(4) -0.023(4) -0.003(4)
C10 0.113(7) 0.118(7) 0.073(5) -0.008(5) 0.005(5) 0.041(7)
C11 0.058(4) 0.069(5) 0.076(5) 0.016(4) -0.010(4) -0.008(4)
C12 0.051(4) 0.071(4) 0.056(4) 0.005(3) -0.014(3) -0.002(4)
C13 0.061(5) 0.056(4) 0.055(3) 0.007(3) -0.007(3) -0.006(4)
C14 0.116(7) 0.095(6) 0.084(6) 0.003(5) 0.016(6) 0.029(6)
C15 0.110(8) 0.135(8) 0.066(5) 0.024(6) 0.012(5) 0.043(7)
C16 0.099(6) 0.080(6) 0.102(8) -0.010(6) -0.025(6) -0.009(5)
C17 0.059(5) 0.112(7) 0.105(8) 0.034(6) 0.016(5) -0.008(4)
C18 0.143(9) 0.090(7) 0.100(7) -0.029(6) -0.032(7) 0.039(7)

loop_
_atom_type_symbol
_atom_type_description
_atom_type_scat_dispersion_real
_atom_type_scat_dispersion_imag
_atom_type_scat_source
C C 0.0033 0.0016 'International Tables Vol C Tables 4.2.6.8 and 6.1.1.4'
H H 0.0000 0.0000 'International Tables Vol C Tables 4.2.6.8 and 6.1.1.4'
O O 0.0106 0.0060 'International Tables Vol C Tables 4.2.6.8 and 6.1.1.4'

loop_
_exptl_crystal_face_index_h
_exptl_crystal_face_index_k
_exptl_crystal_face_index_l
_exptl_crystal_face_perp_dist
-1 0 1 2.5300
0 -1 -1 2.5300
0 0 -1 0.4550
0 0 1 0.4550

loop_
_geom_angle_atom_site_label_1
_geom_angle_atom_site_label_2
_geom_angle_atom_site_label_3
_geom_angle
C8 O1 H1 109.5
C8 C4 C11 117.7(7)
C8 C4 C13 120.8(6)
C11 C4 C13 121.5(6)
O6 C5 C10 119.5(9)
O6 C5 C12 122.6(7)
C10 C5 C12 117.9(8)
C5 O6 H6 109.5
O2 C7 C9 122.4(9)
O2 C7 C11 118.1(9)
C9 C7 C11 119.6(6)
O1 C8 C14 118.0(9)
O1 C8 C4 121.0(7)
C14 C8 C4 121.0(8)
C16 C9 C12 117.7(8)
C16 C9 C7 121.3(8)
C12 C9 C7 121.0(7)
C5 C10 C18 119.7(9)
C5 C10 H10 120.1
C18 C10 H10 120.1
C17 C11 C4 121.1(8)
C17 C11 C7 121.0(7)
C4 C11 C7 117.9(7)
C9 C12 C5 120.8(6)
C9 C12 C13 119.6(6)
C5 C12 C13 119.7(7)
O3 C13 C4 121.0(7)
O3 C13 C12 118.6(7)
C4 C13 C12 120.4(5)
C15 C14 C8 120.0(9)
C15 C14 H14 120.0
C8 C14 H14 120.0
C14 C15 C17 122.4(9)
C14 C15 H15 118.8
C17 C15 H15 118.8
C18 C16 C9 122.5(9)
C18 C16 H16 118.8
C9 C16 H16 118.8
C11 C17 C15 117.8(8)
C11 C17 H17 121.1
C15 C17 H17 121.1
C16 C18 C10 121.4(9)
C16 C18 H18 119.3
C10 C18 H18 119.3

loop_
_geom_bond_atom_site_label_1
_geom_bond_atom_site_label_2
_geom_bond_distance
O1 C8 1.344(9)
O1 H1 0.8200
O2 C7 1.222(7)
O3 C13 1.249(6)
C4 C8 1.415(9)
C4 C11 1.420(9)
C4 C13 1.432(11)
C5 O6 1.324(9)
C5 C10 1.390(12)
C5 C12 1.422(10)
O6 H6 0.8200
C7 C9 1.452(15)
C7 C11 1.505(14)
C8 C14 1.365(11)
C9 C16 1.384(11)
C9 C12 1.400(9)
C10 C18 1.391(14)
C10 H10 0.9300
C11 C17 1.359(12)
C12 C13 1.470(10)
C14 C15 1.332(12)
C14 H14 0.9300
C15 C17 1.433(16)
C15 H15 0.9300
C16 C18 1.319(16)
C16 H16 0.9300
C17 H17 0.9300
C18 H18 0.9300

loop_
_cod_related_entry_id
_cod_related_entry_database
_cod_related_entry_code
1 ChemSpider 2845
